data_2001211
loop_
_publ_author_name
'Karipides, A.'
'White, C.'

_publ_section_title
;
 Structure of
 diaquatetrakis(\m-2,6-difluorobenzoato-\k<i>O</i>:\k<i>O</i>')dicopper(II)
;
_journal_issue 11
_journal_name_full 'Acta Crystallographica Section C'
_journal_page_first 1920
_journal_page_last 1923
_journal_paper_doi 10.1107/S0108270193004214
_journal_volume 49
_journal_year 1993
_chemical_formula_sum 'C28 H16 Cu2 F8 O10'
_chemical_formula_weight 791.5
_space_group_IT_number 2
_space_group_name_Hall '-P 1'
_space_group_name_H-M_alt 'P -1'
_symmetry_cell_setting triclinic
_symmetry_space_group_name_Hall '-P 1'
_symmetry_space_group_name_H-M 'P -1'
_atom_type_scat_source IntTabIV
_cell_angle_alpha 90.280(10)
_cell_angle_beta 97.680(10)
_cell_angle_gamma 91.770(10)
_cell_formula_units_Z 1
_cell_length_a 7.4040(10)
_cell_length_b 10.0060(10)
_cell_length_c 10.0930(10)
_cell_measurement_reflns_used 25
_cell_measurement_temperature 292
_cell_measurement_theta_max 17.25
_cell_measurement_theta_min 8.35
_cell_volume 740.64(15)
_diffrn_measurement_device 'Enraf-Nonius CAD-4'
_diffrn_measurement_method \q/2\q
_diffrn_radiation_type MoK\a
_diffrn_radiation_wavelength 0.71073
_diffrn_reflns_av_R_equivalents 0.038
_diffrn_reflns_limit_h_max 8
_diffrn_reflns_limit_h_min -8
_diffrn_reflns_limit_k_max 11
_diffrn_reflns_limit_k_min -11
_diffrn_reflns_limit_l_max 11
_diffrn_reflns_limit_l_min 0
_diffrn_reflns_number 2719
_diffrn_reflns_theta_max 25.00
_diffrn_standards_decay_% 0
_diffrn_standards_interval_time 210
_diffrn_standards_number 3
_exptl_absorpt_coefficient_mu 1.61
_exptl_absorpt_correction_T_max .9974
_exptl_absorpt_correction_T_min .9008
_exptl_absorpt_correction_type empirical
_exptl_crystal_colour Blue-green
_exptl_crystal_density_diffrn 1.774
_exptl_crystal_density_meas 1.77
_exptl_crystal_description Prism
_exptl_crystal_size_max 0.20
_exptl_crystal_size_mid 0.20
_exptl_crystal_size_min 0.17
_refine_diff_density_max 0.35
_refine_diff_density_min 0.33
_refine_ls_goodness_of_fit_obs 1.15
_refine_ls_hydrogen_treatment noref
_refine_ls_number_parameters 217
_refine_ls_number_reflns 2268
_refine_ls_R_factor_obs 0.041
_refine_ls_shift/esd_max 0.01
_refine_ls_structure_factor_coef F
_refine_ls_weighting_details 'w = 1/[\s^2^(F) + 0.0004F^2^]'
_refine_ls_weighting_scheme calc
_refine_ls_wR_factor_obs 0.042
_reflns_number_observed 2268
_reflns_number_total 2572
_reflns_observed_criterion F>\s(F)
_cod_data_source_file cr1050.cif
_cod_data_source_block cr1050_structure_1_of_1
_cod_depositor_comments
;
 Adding _atom_site_type_symbol label and values.

 Antanas Vaitkus
 2013-04-08

The following automatic conversions were performed:

'_refine_ls_weighting_scheme' value '1/[\s^2^(F) + 0.0004F^2^]' was
changed to 'calc'. New tag '_refine_ls_weighting_details' was
created. The value of the new tag was set to 'w = 1/[\s^2^(F) +
0.0004F^2^]'.

Automatic conversion script
Id: cif_fix_values 3143 2015-03-26 13:38:13Z robertas 
;
_cod_original_cell_volume 740.64
_cod_database_code 2001211

loop_
_space_group_symop_id
_space_group_symop_operation_xyz
1 x,y,z
2 -x,-y,-z

loop_
_symmetry_equiv_pos_as_xyz
x,y,z
-x,-y,-z
x+1,y,z
1-x,-y,-z

loop_
_atom_site_label
_atom_site_type_symbol
_atom_site_fract_x
_atom_site_fract_y
_atom_site_fract_z
_atom_site_U_iso_or_equiv
Cu Cu .15570(5) .04618(4) -.03114(4) .0302
Ow O .4090(3) .1284(3) -.0808(3) .0477
O1a O .0872(3) .2111(2) .0506(3) .0454
O2a O -.1827(3) .1339(2) .0988(2) .0412
C7a C -.0591(4) .2226(3) .0990(3) .0360
F2a F -.3832(4) .3629(3) .0478(4) .111
F6a F .1994(4) .3560(3) .2896(4) .108
C1a C -.0892(5) .3536(3) .1644(4) .0432
C2a C -.2517(6) .4172(4) .1386(5) .0623
C3a C -.2866(7) .5360(5) .1990(6) .0810
C4a C -.1548(8) .5919(5) .2907(6) .0783
C5a C .0079(7) .5307(5) .3238(5) .0737
C6a C .0381(6) .4144(4) .2580(5) .0603
O1b O .2629(3) -.0149(2) .1472(2) .0400
O2b O -.0060(3) -.0873(2) .2010(2) .0398
C7b C .1620(4) -.0659(3) .2257(3) .0335
F2b F .1426(3) .0849(2) .4564(2) .0640
F6b F .3712(4) -.2924(2) .2721(3) .0706
C1b C .2516(4) -.1045(4) .3618(3) .0363
C2b C .2359(5) -.0289(4) .4742(4) .0475
C3b C .3125(6) -.0620(5) .5996(4) .0619
C4b C .4123(6) -.1755(6) .6153(5) .0723
C5b C .4360(6) -.2548(5) .5070(5) .0653
C6b C .3535(5) -.2164(4) .3821(4) .0484
H1w H .4579 .2049 -.02693 .0633
H2w H .5094 .0971 -.1240 .0633
H3a H -.4157 .5834 .1740 ?
H4a H -.1783 .6856 .3381 ?
H5a H .1103 .5729 .4000 ?
H3b H .2951 -.0001 .6848 ?
H4b H .4733 -.2034 .7141 ?
H5b H .5159 -.3436 .5191 ?

loop_
_geom_angle_atom_site_label_1
_geom_angle_atom_site_label_2
_geom_angle_atom_site_label_3
_geom_angle_site_symmetry_1
_geom_angle_site_symmetry_2
_geom_angle_site_symmetry_3
_geom_angle
_geom_angle_publ_flag
O1a C7a O2a . . . 125.8(3) yes
O1a C7a C1a . . . 117.4(3) yes
O2a C7a C1a . . . 116.7(3) yes
C2a C1a C7a . . . 122.9(3) yes
C6a C1a C7a . . . 121.7(3) yes
O1b C7b O2b . . . 126.0(3) yes
O1b C7b C1b . . . 116.8(3) yes
O2b C7b C1b . . . 117.2(3) yes
C2b C1b C7b . . . 121.7(3) yes
C6b C1b C7b . . . 122.3(3) yes
C2a C1a C6a . . . 115.4(4) yes
F2a C2a C1a . . . 118.6(4) yes
F2a C2a C3a . . . 117.9(4) yes
C1a C2a C3a . . . 123.5(4) yes
C2a C3a C4a . . . 118.4(4) yes
C3a C4a C5a . . . 120.7(4) yes
C4a C5a C6a . . . 118.7(4) yes
C5a C6a C1a . . . 123.2(4) yes
F6a C6a C1a . . . 118.4(4) yes
F6a C6a C5a . . . 118.3(4) yes
Ow H1w F2a . . 3_555 163 yes
Ow H2w O1b . . 4_555 160 yes
O1b Cu Ow . . . 94.20(10) yes
O1b Cu Cu . . 2_555 86.18(7) yes
O2b Cu Ow 2_555 . . 97.00(10) yes
O2b Cu Cu 2_555 . 2_555 82.72(7) yes
C2b C1b C6b . . . 116.0(3) yes
F2b C2b C1b . . . 117.3(3) yes
F2b C2b C3b . . . 119.2(4) yes
C1b C2b C3b . . . 123.4(4) yes
C2b C3b C4b . . . 118.5(4) yes
C3b C4b C5b . . . 121.2(4) yes
C4b C5b C6b . . . 117.5(4) yes
C5b C6b C1b . . . 123.3(4) yes
F6b C6b C1b . . . 116.9(3) yes
F6b C6b C5b . . . 119.8(4) yes
H1w Ow H2w . . . 106 yes
O1a Cu Ow . . . 96.60(10) yes
O1a Cu Cu . . 2_555 83.69(7) yes
O2a Cu Ow 2_555 . . 96.60(10) yes
O2a Cu Cu 2_555 . 2_555 85.19(7) yes
Ow Cu Cu . . 2_555 178.2(4) yes

loop_
_geom_bond_atom_site_label_1
_geom_bond_atom_site_label_2
_geom_bond_site_symmetry_1
_geom_bond_site_symmetry_2
_geom_bond_distance
_geom_bond_publ_flag
Cu Cu . 2_555 2.6127(8) yes
Cu O2a . 2_555 1.949(2) yes
Cu O1a . . 1.952(2) yes
Cu O2b . 2_555 1.966(2) yes
Cu O1b . . 1.976(2) yes
Cu Ow . . 2.146(2) yes
C7a O1a . . 1.255(4) yes
C7a O2a . . 1.255(4) yes
C1a C7a . . 1.500(5) yes
C1a C2a . . 1.373(5) yes
C1a C6a . . 1.368(6) yes
C2a C3a . . 1.380(6) yes
C2a F2a . . 1.344(5) yes
C3a C4a . . 1.357(7) yes
C4a C5a . . 1.370(7) yes
C5a C6a . . 1.376(6) yes
C6a F6a . . 1.346(5) yes
C7b O1b . . 1.259(4) yes
C7b O2b . . 1.247(4) yes
C1b C7b . . 1.501(4) yes
C1b C2b . . 1.380(5) yes
C1b C6b . . 1.370(5) yes
C2b C3b . . 1.362(6) yes
C2b F2b . . 1.351(5) yes
C3b C4b . . 1.373(7) yes
C4b C5b . . 1.381(7) yes
C5b C6b . . 1.387(5) yes
C6b F6b . . 1.366(5) yes
Ow F2a . 3_555 2.962(4) yes
Ow O1b . 4_555 2.870(3) yes
H1w F2a . 3_555 2.02 yes
H2w O1b . 4_555 1.94 yes
Ow H1w . . 0.97 yes
Ow H2w . . 0.97 yes
